data_7039216
loop_
_publ_author_name
'Lake, Benjamin R. M.'
'Shaver, Michael P.'

_publ_section_title
;
 Iron(ii) \b-ketiminate complexes as mediators of controlled radical
 polymerisation.
;
_journal_issue 40
_journal_name_full 'Dalton transactions (Cambridge, England : 2003)'
_journal_page_first 15840
_journal_page_last 15849
_journal_paper_doi 10.1039/c6dt01208f
_journal_volume 45
_journal_year 2016
_chemical_formula_moiety 'C18 H33 Fe N3 O2 Si2'
_chemical_formula_sum 'C18 H33 Fe N3 O2 Si2'
_chemical_formula_weight 435.50
_space_group_crystal_system triclinic
_space_group_IT_number 2
_space_group_name_Hall '-P 1'
_space_group_name_H-M_alt 'P -1'
_symmetry_space_group_name_Hall '-P 1'
_symmetry_space_group_name_H-M 'P -1'
_atom_sites_solution_hydrogens geom
_atom_sites_solution_primary direct
_audit_creation_date 2015-06-24
_audit_creation_method
;
Olex2 1.2
(compiled 2015.01.26 svn.r3150 for OlexSys, GUI svn.r4998)
;
_audit_update_record
;
2016-03-23 deposited with the CCDC.
2016-05-02 downloaded from the CCDC.
;
_cell_angle_alpha 90.425(4)
_cell_angle_beta 100.153(5)
_cell_angle_gamma 97.601(5)
_cell_formula_units_Z 2
_cell_length_a 8.8657(6)
_cell_length_b 10.8724(6)
_cell_length_c 12.2568(5)
_cell_measurement_reflns_used 9506
_cell_measurement_temperature 120.00(10)
_cell_measurement_theta_max 30.3150
_cell_measurement_theta_min 3.3770
_cell_volume 1152.16(11)
_computing_cell_refinement
;
CrysAlisPro, Agilent Technologies,
Version 1.171.37.35e (release 07-10-2014 CrysAlis171 .NET)
(compiled Oct  7 2014,17:20:27)
;
_computing_data_collection
;
CrysAlisPro, Agilent Technologies,
Version 1.171.37.35e (release 07-10-2014 CrysAlis171 .NET)
(compiled Oct  7 2014,17:20:27)
;
_computing_data_reduction
;
CrysAlisPro, Agilent Technologies,
Version 1.171.37.35e (release 07-10-2014 CrysAlis171 .NET)
(compiled Oct  7 2014,17:20:27)
;
_computing_molecular_graphics 'Olex2 (Dolomanov et al., 2009)'
_computing_publication_material 'Olex2 (Dolomanov et al., 2009)'
_computing_structure_refinement 'ShelXL (Sheldrick, 2008)'
_computing_structure_solution 'ShelXT (Sheldrick, 2015)'
_diffrn_ambient_environment N~2~
_diffrn_ambient_temperature 120.00(10)
_diffrn_detector 'CCD plate'
_diffrn_detector_area_resol_mean 5.1574
_diffrn_detector_type Atlas
_diffrn_measured_fraction_theta_full 0.999
_diffrn_measured_fraction_theta_max 0.916
_diffrn_measurement_details
;
  1 omega  -40.00   57.00   1.0000    5.0000
omega____ theta____ kappa____ phi______ frames
    -      -13.0850   57.0000  -30.0000 97

  2 omega  -20.00   27.00   1.0000    5.0000
omega____ theta____ kappa____ phi______ frames
    -      -13.0850  -99.0000  -30.0000 47

  3 omega  -86.00    9.00   1.0000    5.0000
omega____ theta____ kappa____ phi______ frames
    -      -13.0850  -38.0000   30.0000 95

  4 omega  -83.00   14.00   1.0000    5.0000
omega____ theta____ kappa____ phi______ frames
    -      -13.0850  -57.0000 -180.0000 97

  5 omega -100.00   74.00   1.0000    5.0000
omega____ theta____ kappa____ phi______ frames
    -      -13.0850    0.0000 -180.0000 174

  6 omega   35.00  101.00   1.0000    5.0000
omega____ theta____ kappa____ phi______ frames
    -       14.6475  178.0000 -150.0000 66

  7 omega  -20.00   51.00   1.0000    5.0000
omega____ theta____ kappa____ phi______ frames
    -       14.6475  -99.0000   90.0000 71

  8 omega   34.00  100.00   1.0000    5.0000
omega____ theta____ kappa____ phi______ frames
    -       14.6475 -178.0000  -30.0000 66
;
_diffrn_measurement_device 'four-circle diffractometer'
_diffrn_measurement_device_type 'SuperNova, Dual, Cu at zero, Atlas'
_diffrn_measurement_method '\w scans'
_diffrn_orient_matrix_UB_11 0.0119947000
_diffrn_orient_matrix_UB_12 0.0625347000
_diffrn_orient_matrix_UB_13 0.0200417000
_diffrn_orient_matrix_UB_21 0.0121020000
_diffrn_orient_matrix_UB_22 -0.0204283000
_diffrn_orient_matrix_UB_23 0.0552970000
_diffrn_orient_matrix_UB_31 0.0802477000
_diffrn_orient_matrix_UB_32 0.0028690000
_diffrn_orient_matrix_UB_33 -0.0005818000
_diffrn_radiation_monochromator mirror
_diffrn_radiation_probe x-ray
_diffrn_radiation_type MoK\a
_diffrn_radiation_wavelength 0.71073
_diffrn_reflns_av_R_equivalents 0.0535
_diffrn_reflns_av_unetI/netI 0.0514
_diffrn_reflns_Laue_measured_fraction_full 0.999
_diffrn_reflns_Laue_measured_fraction_max 0.916
_diffrn_reflns_limit_h_max 11
_diffrn_reflns_limit_h_min -12
_diffrn_reflns_limit_k_max 14
_diffrn_reflns_limit_k_min -15
_diffrn_reflns_limit_l_max 17
_diffrn_reflns_limit_l_min -17
_diffrn_reflns_number 24682
_diffrn_reflns_point_group_measured_fraction_full 0.999
_diffrn_reflns_point_group_measured_fraction_max 0.916
_diffrn_reflns_theta_full 26.000
_diffrn_reflns_theta_max 31.030
_diffrn_reflns_theta_min 2.814
_diffrn_source 'SuperNova (Mo) X-ray Source'
_exptl_absorpt_coefficient_mu 0.774
_exptl_absorpt_correction_T_max 0.952
_exptl_absorpt_correction_T_min 0.905
_exptl_absorpt_correction_type gaussian
_exptl_absorpt_process_details
;
CrysAlisPro, Agilent Technologies,
Version 1.171.37.35e (release 07-10-2014 CrysAlis171 .NET)
(compiled Oct  7 2014,17:20:27)
Numerical absorption correction based on gaussian integration over
            a multifaceted crystal model
Empirical absorption correction using spherical harmonics,
 implemented in SCALE3 ABSPACK scaling algorithm.
;
_exptl_crystal_colour green
_exptl_crystal_density_diffrn 1.255
_exptl_crystal_description block
_exptl_crystal_F_000 464
_exptl_crystal_recrystallization_method 'Re-crystallisation from solvent'
_exptl_crystal_size_max 0.4065
_exptl_crystal_size_mid 0.174
_exptl_crystal_size_min 0.1573
_refine_diff_density_max 0.715
_refine_diff_density_min -0.491
_refine_diff_density_rms 0.073
_refine_ls_extinction_method none
_refine_ls_goodness_of_fit_ref 1.060
_refine_ls_hydrogen_treatment constr
_refine_ls_matrix_type full
_refine_ls_number_parameters 244
_refine_ls_number_reflns 6749
_refine_ls_number_restraints 0
_refine_ls_restrained_S_all 1.060
_refine_ls_R_factor_all 0.0555
_refine_ls_R_factor_gt 0.0428
_refine_ls_shift/su_max 0.001
_refine_ls_shift/su_mean 0.000
_refine_ls_structure_factor_coef Fsqd
_refine_ls_weighting_details 'w=1/[\s^2^(Fo^2^)+(0.0448P)^2^+0.3264P] where P=(Fo^2^+2Fc^2^)/3'
_refine_ls_weighting_scheme calc
_refine_ls_wR_factor_gt 0.0996
_refine_ls_wR_factor_ref 0.1088
_reflns_Friedel_coverage 0.000
_reflns_number_gt 5501
_reflns_number_total 6749
_reflns_threshold_expression 'I > 2\s(I)'
_cod_data_source_file c6dt01208f2.cif
_cod_data_source_block Complex4a
_cod_depositor_comments 'Adding full bibliography for 7039213--7039221.cif.'
_cod_database_code 7039216
_chemical_oxdiff_formula 'C18 H33 Fe N3 O2 Si2'
_chemical_oxdiff_usercomment '@ 120 K BRML123'
_shelx_space_group_comment
;
The symmetry employed for this shelxl refinement is uniquely defined
by the following loop, which should always be used as a source of
symmetry information in preference to the above space-group names.
They are only intended as comments.
;
_reflns_odcompleteness_completeness 99.87
_reflns_odcompleteness_iscentric 1
_reflns_odcompleteness_theta 26.32
_olex2_refinement_description
;
1. Fixed Uiso
 At 1.2 times of:
  All C(H) groups, All C(H,H) groups
 At 1.5 times of:
  All C(H,H,H) groups
2.a Secondary CH2 refined with riding coordinates:
 C6(H6A,H6B)
2.b Aromatic/amide H refined with riding coordinates:
 C3(H3), C8(H8), C10(H10), C11(H11)
2.c Idealised Me refined as rotating group:
 C1(H1A,H1B,H1C), C5(H5A,H5B,H5C), C12(H12A,H12B,H12C), C13(H13A,H13B,H13C),
 C14(H14A,H14B,H14C), C15(H15A,H15B,H15C), C16(H16A,H16B,H16C), C17(H17A,H17B,
 H17C), C18(H18A,H18B,H18C)
;
_shelx_shelxl_version_number 2014/7
_olex2_submission_special_instructions 'No special instructions were received'
_solvent_exptl_crystal_recrystallization_method Hexane

loop_
_space_group_symop_operation_xyz
'x, y, z'
'-x, -y, -z'

loop_
_atom_site_label
_atom_site_type_symbol
_atom_site_fract_x
_atom_site_fract_y
_atom_site_fract_z
_atom_site_U_iso_or_equiv
_atom_site_adp_type
_atom_site_occupancy
_atom_site_site_symmetry_order
_atom_site_calc_flag
_atom_site_refinement_flags_posn
Fe1 Fe 0.63894(3) 0.33453(2) 0.65029(2) 0.02128(8) Uani 1 1 d .
Si1 Si 0.93697(5) 0.25723(5) 0.79932(4) 0.02020(11) Uani 1 1 d .
Si2 Si 0.62570(6) 0.20609(5) 0.87420(4) 0.02329(12) Uani 1 1 d .
O1 O 0.44838(14) 0.22861(13) 0.58178(11) 0.0293(3) Uani 1 1 d .
O2 O 1.03124(17) 0.85232(13) 0.75392(12) 0.0331(3) Uani 1 1 d .
N1 N 0.66647(16) 0.39492(13) 0.49520(12) 0.0199(3) Uani 1 1 d .
N2 N 0.72932(17) 0.52639(14) 0.68404(12) 0.0225(3) Uani 1 1 d .
N3 N 0.74269(16) 0.26237(14) 0.78385(12) 0.0209(3) Uani 1 1 d .
C1 C 0.3073(2) 0.06411(19) 0.46330(19) 0.0349(5) Uani 1 1 d .
H1A H 0.3475 -0.0021 0.5056 0.052 Uiso 1 1 calc GR
H1B H 0.2863 0.0406 0.3859 0.052 Uiso 1 1 calc GR
H1C H 0.2135 0.0804 0.4861 0.052 Uiso 1 1 calc GR
C2 C 0.4250(2) 0.17988(18) 0.48270(17) 0.0268(4) Uani 1 1 d .
C3 C 0.4957(2) 0.22574(17) 0.39693(16) 0.0254(4) Uani 1 1 d .
H3 H 0.4709 0.1803 0.3301 0.031 Uiso 1 1 calc R
C4 C 0.6031(2) 0.33617(16) 0.40094(15) 0.0213(3) Uani 1 1 d .
C5 C 0.6399(2) 0.38422(19) 0.29227(15) 0.0269(4) Uani 1 1 d .
H5A H 0.6072 0.4646 0.2807 0.040 Uiso 1 1 calc GR
H5B H 0.5866 0.3280 0.2329 0.040 Uiso 1 1 calc GR
H5C H 0.7494 0.3907 0.2940 0.040 Uiso 1 1 calc GR
C6 C 0.7631(2) 0.51370(17) 0.49180(14) 0.0228(4) Uani 1 1 d .
H6A H 0.7092 0.5662 0.4391 0.027 Uiso 1 1 calc R
H6B H 0.8579 0.5003 0.4671 0.027 Uiso 1 1 calc R
C7 C 0.80162(19) 0.57778(16) 0.60505(14) 0.0205(3) Uani 1 1 d .
C8 C 0.9069(2) 0.68594(17) 0.62264(15) 0.0233(4) Uani 1 1 d .
H8 H 0.9583 0.7168 0.5666 0.028 Uiso 1 1 calc R
C9 C 0.9335(2) 0.74659(17) 0.72535(16) 0.0247(4) Uani 1 1 d .
C10 C 0.8547(2) 0.69582(18) 0.80750(16) 0.0287(4) Uani 1 1 d .
H10 H 0.8680 0.7356 0.8766 0.034 Uiso 1 1 calc R
C11 C 0.7577(2) 0.58665(18) 0.78419(15) 0.0261(4) Uani 1 1 d .
H11 H 0.7086 0.5519 0.8400 0.031 Uiso 1 1 calc R
C12 C 1.1221(2) 0.90329(19) 0.67551(19) 0.0336(5) Uani 1 1 d .
H12A H 1.0550 0.9248 0.6101 0.050 Uiso 1 1 calc GR
H12B H 1.1837 0.8430 0.6562 0.050 Uiso 1 1 calc GR
H12C H 1.1886 0.9763 0.7076 0.050 Uiso 1 1 calc GR
C13 C 1.0010(2) 0.12018(19) 0.87734(17) 0.0303(4) Uani 1 1 d .
H13A H 0.9831 0.1260 0.9521 0.045 Uiso 1 1 calc GR
H13B H 1.1093 0.1191 0.8782 0.045 Uiso 1 1 calc GR
H13C H 0.9435 0.0452 0.8417 0.045 Uiso 1 1 calc GR
C14 C 1.0556(2) 0.39978(18) 0.87187(18) 0.0310(4) Uani 1 1 d .
H14A H 1.0360 0.4710 0.8285 0.047 Uiso 1 1 calc GR
H14B H 1.1633 0.3909 0.8809 0.047 Uiso 1 1 calc GR
H14C H 1.0281 0.4104 0.9434 0.047 Uiso 1 1 calc GR
C15 C 0.9933(2) 0.2476(2) 0.65890(16) 0.0302(4) Uani 1 1 d .
H15A H 0.9388 0.1736 0.6197 0.045 Uiso 1 1 calc GR
H15B H 1.1026 0.2455 0.6676 0.045 Uiso 1 1 calc GR
H15C H 0.9671 0.3189 0.6177 0.045 Uiso 1 1 calc GR
C16 C 0.4465(3) 0.2835(3) 0.8554(2) 0.0461(6) Uani 1 1 d .
H16A H 0.4745 0.3711 0.8701 0.069 Uiso 1 1 calc GR
H16B H 0.3815 0.2500 0.9058 0.069 Uiso 1 1 calc GR
H16C H 0.3918 0.2690 0.7806 0.069 Uiso 1 1 calc GR
C17 C 0.5598(3) 0.0360(2) 0.8498(2) 0.0461(6) Uani 1 1 d .
H17A H 0.5114 0.0201 0.7736 0.069 Uiso 1 1 calc GR
H17B H 0.4869 0.0090 0.8969 0.069 Uiso 1 1 calc GR
H17C H 0.6472 -0.0086 0.8662 0.069 Uiso 1 1 calc GR
C18 C 0.7167(3) 0.2360(2) 1.02318(16) 0.0377(5) Uani 1 1 d .
H18A H 0.8032 0.1907 1.0407 0.057 Uiso 1 1 calc GR
H18B H 0.6421 0.2096 1.0692 0.057 Uiso 1 1 calc GR
H18C H 0.7514 0.3232 1.0361 0.057 Uiso 1 1 calc GR

loop_
_atom_site_aniso_label
_atom_site_aniso_U_11
_atom_site_aniso_U_22
_atom_site_aniso_U_33
_atom_site_aniso_U_23
_atom_site_aniso_U_13
_atom_site_aniso_U_12
Fe1 0.02131(14) 0.02052(15) 0.02084(13) 0.00502(10) 0.00254(10) -0.00005(10)
Si1 0.0213(2) 0.0174(2) 0.0218(2) 0.00150(18) 0.00387(18) 0.00228(18)
Si2 0.0241(3) 0.0233(3) 0.0219(2) 0.00427(19) 0.00589(19) -0.00173(19)
O1 0.0239(7) 0.0311(8) 0.0291(7) 0.0062(6) 0.0012(5) -0.0057(5)
O2 0.0417(8) 0.0213(7) 0.0327(8) -0.0046(6) 0.0011(6) -0.0015(6)
N1 0.0221(7) 0.0154(7) 0.0219(7) 0.0031(5) 0.0046(6) 0.0003(5)
N2 0.0265(8) 0.0195(8) 0.0217(7) 0.0032(6) 0.0037(6) 0.0043(6)
N3 0.0208(7) 0.0206(8) 0.0207(7) 0.0047(6) 0.0033(5) 0.0004(6)
C1 0.0293(10) 0.0245(11) 0.0462(12) 0.0076(9) -0.0016(9) -0.0029(8)
C2 0.0212(9) 0.0214(9) 0.0344(10) 0.0067(8) -0.0036(7) 0.0017(7)
C3 0.0265(9) 0.0196(9) 0.0277(9) -0.0017(7) -0.0008(7) 0.0018(7)
C4 0.0226(8) 0.0178(9) 0.0239(8) 0.0011(7) 0.0028(7) 0.0056(6)
C5 0.0315(10) 0.0263(10) 0.0225(9) -0.0010(7) 0.0055(7) 0.0016(7)
C6 0.0261(9) 0.0198(9) 0.0221(8) 0.0012(7) 0.0061(7) -0.0008(7)
C7 0.0221(8) 0.0185(9) 0.0214(8) 0.0027(6) 0.0034(6) 0.0053(6)
C8 0.0242(9) 0.0193(9) 0.0266(9) 0.0017(7) 0.0049(7) 0.0032(7)
C9 0.0276(9) 0.0170(9) 0.0279(9) -0.0010(7) 0.0000(7) 0.0044(7)
C10 0.0385(11) 0.0246(10) 0.0225(9) -0.0028(7) 0.0020(8) 0.0079(8)
C11 0.0327(10) 0.0256(10) 0.0218(9) 0.0031(7) 0.0075(7) 0.0077(8)
C12 0.0291(10) 0.0229(10) 0.0459(12) -0.0031(9) 0.0032(9) -0.0024(8)
C13 0.0361(11) 0.0232(10) 0.0334(10) 0.0040(8) 0.0066(8) 0.0097(8)
C14 0.0240(9) 0.0238(10) 0.0428(12) -0.0065(8) 0.0008(8) 0.0018(7)
C15 0.0278(10) 0.0349(11) 0.0292(10) 0.0025(8) 0.0095(8) 0.0034(8)
C16 0.0317(11) 0.0623(17) 0.0508(14) 0.0210(12) 0.0196(10) 0.0126(11)
C17 0.0605(15) 0.0302(13) 0.0457(13) 0.0002(10) 0.0217(11) -0.0166(10)
C18 0.0386(11) 0.0487(14) 0.0244(10) 0.0003(9) 0.0101(8) -0.0051(10)

loop_
_atom_type_symbol
_atom_type_description
_atom_type_scat_dispersion_real
_atom_type_scat_dispersion_imag
_atom_type_scat_source
C C 0.0033 0.0016 'International Tables Vol C Tables 4.2.6.8 and 6.1.1.4'
H H 0.0000 0.0000 'International Tables Vol C Tables 4.2.6.8 and 6.1.1.4'
Fe Fe 0.3463 0.8444 'International Tables Vol C Tables 4.2.6.8 and 6.1.1.4'
N N 0.0061 0.0033 'International Tables Vol C Tables 4.2.6.8 and 6.1.1.4'
O O 0.0106 0.0060 'International Tables Vol C Tables 4.2.6.8 and 6.1.1.4'
Si Si 0.0817 0.0704 'International Tables Vol C Tables 4.2.6.8 and 6.1.1.4'

loop_
_exptl_crystal_face_index_h
_exptl_crystal_face_index_k
_exptl_crystal_face_index_l
_exptl_crystal_face_perp_dist
_exptl_oxdiff_crystal_face_indexfrac_h
_exptl_oxdiff_crystal_face_indexfrac_k
_exptl_oxdiff_crystal_face_indexfrac_l
_exptl_oxdiff_crystal_face_x
_exptl_oxdiff_crystal_face_y
_exptl_oxdiff_crystal_face_z
0 4 -5 0.0787 0.0063 3.9964 -4.9960 0.1499 -0.3578 0.0149
0 -4 5 0.0787 -0.0063 -3.9964 4.9960 -0.1499 0.3578 -0.0149
-5 2 -1 0.1724 -4.9943 2.0091 -1.0035 0.0456 -0.1570 -0.3944
-5 -1 3 0.1721 -4.9991 -0.9881 2.9933 -0.0618 0.1252 -0.4057
5 -3 2 0.1814 4.9928 -3.0083 2.0027 -0.0881 0.2326 0.3909
4 3 -5 0.1692 4.0027 2.9885 -4.9925 0.1348 -0.2887 0.3327
-1 -5 -3 0.0772 -1.0040 -4.9970 -2.9994 -0.3846 -0.0759 -0.0932
1 -5 -3 0.0874 0.9948 -5.0012 -2.9976 -0.3609 -0.0516 0.0672
5 2 1 0.1850 4.9988 1.9892 1.0040 0.2045 0.0754 0.4063
5 -3 -3 0.2001 4.9946 -3.0103 -2.9938 -0.1883 -0.0436 0.3939
0 5 3 0.0902 0.0046 4.9991 2.9985 0.3728 0.0637 0.0130
-1 -5 0 0.0815 -1.0050 -4.9958 -0.0015 -0.3245 0.0898 -0.0950
1 -5 0 0.0930 0.9937 -5.0000 0.0003 -0.3007 0.1142 0.0654
1 5 0 0.1286 1.0050 4.9958 0.0015 0.3245 -0.0898 0.0950
-1 0 -5 0.0851 -0.9976 0.0001 -4.9974 -0.1121 -0.2884 -0.0771
1 0 -5 0.1026 1.0011 -0.0040 -4.9956 -0.0884 -0.2640 0.0832
0 -1 5 0.0852 -0.0029 -0.9976 4.9964 0.0377 0.2966 -0.0060
0 2 5 0.0787 0.0005 2.0011 4.9967 0.2253 0.2354 0.0029
0 5 -1 0.0886 0.0060 4.9975 -0.9987 0.2926 -0.1572 0.0154
0 -3 -5 0.0787 -0.0016 -3.0007 -4.9969 -0.2878 -0.2150 -0.0058

loop_
_geom_angle_atom_site_label_1
_geom_angle_atom_site_label_2
_geom_angle_atom_site_label_3
_geom_angle
O1 Fe1 N1 89.02(6)
O1 Fe1 N2 140.71(6)
N1 Fe1 N2 77.97(6)
N3 Fe1 O1 111.83(6)
N3 Fe1 N1 143.53(6)
N3 Fe1 N2 99.82(6)
N3 Si1 C13 113.57(9)
N3 Si1 C14 112.79(8)
N3 Si1 C15 109.50(8)
C13 Si1 C14 107.19(10)
C13 Si1 C15 107.01(10)
C14 Si1 C15 106.37(10)
N3 Si2 C16 110.54(9)
N3 Si2 C17 111.63(9)
N3 Si2 C18 113.58(9)
C17 Si2 C16 106.43(13)
C18 Si2 C16 105.17(11)
C18 Si2 C17 109.07(11)
C2 O1 Fe1 124.12(12)
C9 O2 C12 118.38(15)
C4 N1 Fe1 125.40(12)
C4 N1 C6 118.35(15)
C6 N1 Fe1 116.24(11)
C7 N2 Fe1 113.54(12)
C7 N2 C11 117.29(16)
C11 N2 Fe1 126.44(12)
Si1 N3 Fe1 118.60(8)
Si1 N3 Si2 125.87(9)
Si2 N3 Fe1 115.51(8)
H1A C1 H1B 109.5
H1A C1 H1C 109.5
H1B C1 H1C 109.5
C2 C1 H1A 109.5
C2 C1 H1B 109.5
C2 C1 H1C 109.5
O1 C2 C1 114.78(17)
O1 C2 C3 125.52(17)
C3 C2 C1 119.70(18)
C2 C3 H3 116.9
C2 C3 C4 126.20(18)
C4 C3 H3 116.9
N1 C4 C3 121.59(17)
N1 C4 C5 121.04(16)
C3 C4 C5 117.37(16)
C4 C5 H5A 109.5
C4 C5 H5B 109.5
C4 C5 H5C 109.5
H5A C5 H5B 109.5
H5A C5 H5C 109.5
H5B C5 H5C 109.5
N1 C6 H6A 109.5
N1 C6 H6B 109.5
N1 C6 C7 110.65(14)
H6A C6 H6B 108.1
C7 C6 H6A 109.5
C7 C6 H6B 109.5
N2 C7 C6 117.02(15)
N2 C7 C8 123.22(16)
C8 C7 C6 119.75(16)
C7 C8 H8 120.7
C9 C8 C7 118.55(17)
C9 C8 H8 120.7
O2 C9 C8 125.07(18)
O2 C9 C10 116.27(17)
C8 C9 C10 118.66(17)
C9 C10 H10 120.6
C11 C10 C9 118.77(17)
C11 C10 H10 120.6
N2 C11 C10 123.41(18)
N2 C11 H11 118.3
C10 C11 H11 118.3
O2 C12 H12A 109.5
O2 C12 H12B 109.5
O2 C12 H12C 109.5
H12A C12 H12B 109.5
H12A C12 H12C 109.5
H12B C12 H12C 109.5
Si1 C13 H13A 109.5
Si1 C13 H13B 109.5
Si1 C13 H13C 109.5
H13A C13 H13B 109.5
H13A C13 H13C 109.5
H13B C13 H13C 109.5
Si1 C14 H14A 109.5
Si1 C14 H14B 109.5
Si1 C14 H14C 109.5
H14A C14 H14B 109.5
H14A C14 H14C 109.5
H14B C14 H14C 109.5
Si1 C15 H15A 109.5
Si1 C15 H15B 109.5
Si1 C15 H15C 109.5
H15A C15 H15B 109.5
H15A C15 H15C 109.5
H15B C15 H15C 109.5
Si2 C16 H16A 109.5
Si2 C16 H16B 109.5
Si2 C16 H16C 109.5
H16A C16 H16B 109.5
H16A C16 H16C 109.5
H16B C16 H16C 109.5
Si2 C17 H17A 109.5
Si2 C17 H17B 109.5
Si2 C17 H17C 109.5
H17A C17 H17B 109.5
H17A C17 H17C 109.5
H17B C17 H17C 109.5
Si2 C18 H18A 109.5
Si2 C18 H18B 109.5
Si2 C18 H18C 109.5
H18A C18 H18B 109.5
H18A C18 H18C 109.5
H18B C18 H18C 109.5

loop_
_geom_bond_atom_site_label_1
_geom_bond_atom_site_label_2
_geom_bond_distance
Fe1 O1 1.9638(13)
Fe1 N1 2.0601(14)
Fe1 N2 2.1430(16)
Fe1 N3 1.9547(14)
Si1 N3 1.7077(15)
Si1 C13 1.874(2)
Si1 C14 1.8753(19)
Si1 C15 1.880(2)
Si2 N3 1.7098(15)
Si2 C16 1.874(2)
Si2 C17 1.870(2)
Si2 C18 1.869(2)
O1 C2 1.293(2)
O2 C9 1.348(2)
O2 C12 1.429(3)
N1 C4 1.313(2)
N1 C6 1.457(2)
N2 C7 1.339(2)
N2 C11 1.355(2)
C1 H1A 0.9600
C1 H1B 0.9600
C1 H1C 0.9600
C1 C2 1.513(3)
C2 C3 1.380(3)
C3 H3 0.9300
C3 C4 1.425(3)
C4 C5 1.508(3)
C5 H5A 0.9600
C5 H5B 0.9600
C5 H5C 0.9600
C6 H6A 0.9700
C6 H6B 0.9700
C6 C7 1.512(2)
C7 C8 1.391(3)
C8 H8 0.9300
C8 C9 1.385(3)
C9 C10 1.401(3)
C10 H10 0.9300
C10 C11 1.367(3)
C11 H11 0.9300
C12 H12A 0.9600
C12 H12B 0.9600
C12 H12C 0.9600
C13 H13A 0.9600
C13 H13B 0.9600
C13 H13C 0.9600
C14 H14A 0.9600
C14 H14B 0.9600
C14 H14C 0.9600
C15 H15A 0.9600
C15 H15B 0.9600
C15 H15C 0.9600
C16 H16A 0.9600
C16 H16B 0.9600
C16 H16C 0.9600
C17 H17A 0.9600
C17 H17B 0.9600
C17 H17C 0.9600
C18 H18A 0.9600
C18 H18B 0.9600
C18 H18C 0.9600

loop_
_geom_torsion_atom_site_label_1
_geom_torsion_atom_site_label_2
_geom_torsion_atom_site_label_3
_geom_torsion_atom_site_label_4
_geom_torsion
Fe1 O1 C2 C1 155.83(13)
Fe1 O1 C2 C3 -25.2(3)
Fe1 N1 C4 C3 5.1(2)
Fe1 N1 C4 C5 -175.63(12)
Fe1 N1 C6 C7 -9.46(18)
Fe1 N2 C7 C6 20.60(18)
Fe1 N2 C7 C8 -160.10(14)
Fe1 N2 C11 C10 160.21(15)
O1 C2 C3 C4 -1.9(3)
O2 C9 C10 C11 -178.04(17)
N1 C6 C7 N2 -7.8(2)
N1 C6 C7 C8 172.83(15)
N2 C7 C8 C9 -2.9(3)
C1 C2 C3 C4 177.05(17)
C2 C3 C4 N1 12.2(3)
C2 C3 C4 C5 -167.04(18)
C4 N1 C6 C7 169.73(15)
C6 N1 C4 C3 -173.96(16)
C6 N1 C4 C5 5.3(2)
C6 C7 C8 C9 176.41(16)
C7 N2 C11 C10 0.2(3)
C7 C8 C9 O2 -179.56(17)
C7 C8 C9 C10 0.7(3)
C8 C9 C10 C11 1.8(3)
C9 C10 C11 N2 -2.3(3)
C11 N2 C7 C6 -176.88(15)
C11 N2 C7 C8 2.4(2)
C12 O2 C9 C8 -3.9(3)
C12 O2 C9 C10 175.90(17)
C13 Si1 N3 Fe1 -148.05(10)
C13 Si1 N3 Si2 30.31(14)
C14 Si1 N3 Fe1 89.73(11)
C14 Si1 N3 Si2 -91.91(13)
C15 Si1 N3 Fe1 -28.50(12)
C15 Si1 N3 Si2 149.85(11)
C16 Si2 N3 Fe1 -23.67(14)
C16 Si2 N3 Si1 157.93(13)
C17 Si2 N3 Fe1 94.59(12)
C17 Si2 N3 Si1 -83.81(14)
C18 Si2 N3 Fe1 -141.60(11)
C18 Si2 N3 Si1 40.00(15)
